data_4515730
loop_
_publ_author_name
'Daw, Prosenjit'
'Kumar, Amit'
'Espinosa-Jalapa, Noel Angel'
'Diskin-Posner, Yael'
'Ben-David, Yehoshoa'
'Milstein, David'

_publ_section_title
;
 Synthesis of Pyrazines and Quinoxalines via Acceptorless Dehydrogenative
 Coupling Routes Catalyzed by Manganese Pincer Complexes.
;
_journal_issue 9
_journal_name_full 'ACS catalysis'
_journal_page_first 7734
_journal_page_last 7741
_journal_paper_doi 10.1021/acscatal.8b02208
_journal_volume 8
_journal_year 2018
_chemical_formula_moiety 'C39 H31 Mn N2 O2 P2'
_chemical_formula_sum 'C39 H31 Mn N2 O2 P2'
_chemical_formula_weight 676.54
_space_group_crystal_system trigonal
_space_group_IT_number 148
_space_group_name_Hall '-R 3'
_space_group_name_H-M_alt 'R -3 :H'
_atom_sites_solution_hydrogens geom
_audit_creation_method SHELXL-2014/7
_cell_angle_alpha 90
_cell_angle_beta 90
_cell_angle_gamma 120
_cell_formula_units_Z 18
_cell_length_a 37.5012(5)
_cell_length_b 37.5012(5)
_cell_length_c 11.98047(16)
_cell_measurement_reflns_used 18784
_cell_measurement_temperature 100(2)
_cell_measurement_theta_max 79.6790
_cell_measurement_theta_min 4.5770
_cell_volume 14591.3(3)
_computing_cell_refinement 'CrysAlisPro 1.171.39.22a (Rigaku OD, 2015)'
_computing_data_collection 'CrysAlisPro 1.171.39.22a (Rigaku OD, 2015)'
_computing_data_reduction 'CrysAlisPro 1.171.39.22a (Rigaku OD, 2015)'
_computing_structure_refinement 'SHELXL-2014/7 (Sheldrick, 2014)'
_computing_structure_solution 'ShelXT (Sheldrick, 2015)'
_diffrn_ambient_temperature 100(2)
_diffrn_measured_fraction_theta_full 0.999
_diffrn_measured_fraction_theta_max 0.991
_diffrn_measurement_device_type 'XtaLAB Pro: Kappa dual home/near'
_diffrn_measurement_method '\w scans'
_diffrn_radiation_type CuK\a
_diffrn_radiation_wavelength 1.54184
_diffrn_reflns_av_R_equivalents 0.0350
_diffrn_reflns_av_unetI/netI 0.0258
_diffrn_reflns_Laue_measured_fraction_full 0.999
_diffrn_reflns_Laue_measured_fraction_max 0.991
_diffrn_reflns_limit_h_max 47
_diffrn_reflns_limit_h_min -35
_diffrn_reflns_limit_k_max 47
_diffrn_reflns_limit_k_min -47
_diffrn_reflns_limit_l_max 13
_diffrn_reflns_limit_l_min -14
_diffrn_reflns_number 27956
_diffrn_reflns_point_group_measured_fraction_full 0.999
_diffrn_reflns_point_group_measured_fraction_max 0.991
_diffrn_reflns_theta_full 67.684
_diffrn_reflns_theta_max 77.372
_diffrn_reflns_theta_min 3.933
_exptl_absorpt_coefficient_mu 4.545
_exptl_absorpt_correction_T_max 0.995
_exptl_absorpt_correction_T_min 0.989
_exptl_absorpt_correction_type analytical
_exptl_absorpt_process_details
;
CrysAlisPro 1.171.39.22a (Rigaku Oxford Diffraction, 2015)
Analytical numeric absorption correction using a multifaceted crystal
			model based on expressions derived by R.C. Clark & J.S. Reid.
(Clark, R. C. & Reid, J. S. (1995). Acta Cryst. A51, 887-897)
Empirical absorption correction using spherical harmonics,
 implemented in SCALE3 ABSPACK scaling algorithm.
;
_exptl_crystal_colour orange
_exptl_crystal_density_diffrn 1.386
_exptl_crystal_description needle
_exptl_crystal_F_000 6300
_exptl_crystal_size_max 0.092
_exptl_crystal_size_mid 0.044
_exptl_crystal_size_min 0.030
_refine_diff_density_max 0.887
_refine_diff_density_min -0.330
_refine_diff_density_rms 0.081
_refine_ls_extinction_method none
_refine_ls_goodness_of_fit_ref 1.072
_refine_ls_hydrogen_treatment constr
_refine_ls_matrix_type full
_refine_ls_number_parameters 416
_refine_ls_number_reflns 6825
_refine_ls_number_restraints 0
_refine_ls_restrained_S_all 1.072
_refine_ls_R_factor_all 0.0540
_refine_ls_R_factor_gt 0.0501
_refine_ls_shift/su_max 0.002
_refine_ls_shift/su_mean 0.000
_refine_ls_structure_factor_coef Fsqd
_refine_ls_weighting_details 'w=1/[\s^2^(Fo^2^)+(0.1021P)^2^+13.9507P] where P=(Fo^2^+2Fc^2^)/3'
_refine_ls_weighting_scheme calc
_refine_ls_wR_factor_gt 0.1434
_refine_ls_wR_factor_ref 0.1473
_reflns_Friedel_coverage 0.000
_reflns_number_gt 6162
_reflns_number_total 6825
_reflns_threshold_expression 'I > 2\s(I)'
_cod_data_source_file cs8b02208_si_002.cif
_cod_data_source_block complex7
_cod_original_cell_volume 14591.4(4)
_cod_database_code 4515730
_shelx_shelxl_version_number 2014/7
_shelx_space_group_comment
;
The symmetry employed for this shelxl refinement is uniquely defined
by the following loop, which should always be used as a source of
symmetry information in preference to the above space-group names.
They are only intended as comments.
;
_shelx_estimated_absorpt_t_min 0.680
_shelx_estimated_absorpt_t_max 0.876

loop_
_space_group_symop_operation_xyz
'x, y, z'
'-y, x-y, z'
'-x+y, -x, z'
'x+2/3, y+1/3, z+1/3'
'-y+2/3, x-y+1/3, z+1/3'
'-x+y+2/3, -x+1/3, z+1/3'
'x+1/3, y+2/3, z+2/3'
'-y+1/3, x-y+2/3, z+2/3'
'-x+y+1/3, -x+2/3, z+2/3'
'-x, -y, -z'
'y, -x+y, -z'
'x-y, x, -z'
'-x+2/3, -y+1/3, -z+1/3'
'y+2/3, -x+y+1/3, -z+1/3'
'x-y+2/3, x+1/3, -z+1/3'
'-x+1/3, -y+2/3, -z+2/3'
'y+1/3, -x+y+2/3, -z+2/3'
'x-y+1/3, x+2/3, -z+2/3'

loop_
_atom_site_label
_atom_site_type_symbol
_atom_site_fract_x
_atom_site_fract_y
_atom_site_fract_z
_atom_site_U_iso_or_equiv
_atom_site_adp_type
_atom_site_occupancy
_atom_site_site_symmetry_order
_atom_site_calc_flag
_atom_site_refinement_flags_posn
_atom_site_refinement_flags_adp
Mn1 Mn 0.50854(2) 0.40942(2) 0.54577(3) 0.02844(12) Uani 1 1 d . .
P1 P 0.51805(2) 0.42473(2) 0.72829(4) 0.02979(15) Uani 1 1 d . .
P2 P 0.50830(2) 0.38663(2) 0.37136(5) 0.03144(15) Uani 1 1 d . .
O1 O 0.46364(6) 0.45373(6) 0.50360(15) 0.0429(4) Uani 1 1 d . .
O2 O 0.42917(6) 0.33504(5) 0.59028(15) 0.0445(4) Uani 1 1 d . .
N1 N 0.54176(6) 0.38035(6) 0.58220(16) 0.0334(4) Uani 1 1 d . .
N2 N 0.56759(6) 0.46139(6) 0.51179(17) 0.0368(4) Uani 1 1 d . .
H2A H 0.5706 0.4658 0.4368 0.044 Uiso 1 1 calc R U
H2B H 0.5875 0.4565 0.5377 0.044 Uiso 1 1 calc R U
H2C H 0.5698 0.4840 0.5463 0.044 Uiso 1 1 calc R U
C1 C 0.53533(7) 0.39059(7) 0.77859(19) 0.0339(5) Uani 1 1 d . .
C2 C 0.53804(8) 0.38177(8) 0.8912(2) 0.0392(5) Uani 1 1 d . .
H2 H 0.5293 0.3934 0.9479 0.047 Uiso 1 1 calc R U
C3 C 0.55337(9) 0.35637(8) 0.9198(2) 0.0440(6) Uani 1 1 d . .
H3 H 0.5540 0.3493 0.9956 0.053 Uiso 1 1 calc R U
C4 C 0.56793(8) 0.34124(8) 0.8358(2) 0.0433(6) Uani 1 1 d . .
H4 H 0.5789 0.3241 0.8557 0.052 Uiso 1 1 calc R U
C5 C 0.56687(8) 0.35040(8) 0.7241(2) 0.0391(5) Uani 1 1 d . .
C6 C 0.54811(7) 0.37376(7) 0.6927(2) 0.0338(5) Uani 1 1 d . .
C7 C 0.58779(9) 0.33918(9) 0.6358(2) 0.0454(6) Uani 1 1 d . .
H7A H 0.5859 0.3126 0.6555 0.054 Uiso 1 1 calc R U
H7B H 0.6173 0.3604 0.6330 0.054 Uiso 1 1 calc R U
C8 C 0.56896(8) 0.33555(7) 0.5227(2) 0.0387(5) Uani 1 1 d . .
C9 C 0.57311(8) 0.31298(8) 0.4382(2) 0.0426(6) Uani 1 1 d . .
H9 H 0.5872 0.2984 0.4532 0.051 Uiso 1 1 calc R U
C10 C 0.55734(8) 0.31081(8) 0.3318(2) 0.0430(6) Uani 1 1 d . .
H10 H 0.5604 0.2947 0.2754 0.052 Uiso 1 1 calc R U
C11 C 0.53728(8) 0.33233(7) 0.3092(2) 0.0404(5) Uani 1 1 d . .
H11 H 0.5262 0.3308 0.2369 0.048 Uiso 1 1 calc R U
C12 C 0.53315(7) 0.35643(7) 0.3920(2) 0.0346(5) Uani 1 1 d . .
C13 C 0.54810(7) 0.35789(7) 0.5010(2) 0.0347(5) Uani 1 1 d . .
C14 C 0.55981(7) 0.47675(7) 0.76064(19) 0.0330(5) Uani 1 1 d . .
C15 C 0.55424(7) 0.50967(8) 0.7309(2) 0.0376(5) Uani 1 1 d . .
H15 H 0.5285 0.5043 0.7011 0.045 Uiso 1 1 calc R U
C16 C 0.58545(8) 0.54994(8) 0.7441(2) 0.0434(6) Uani 1 1 d . .
H16 H 0.5813 0.5720 0.7233 0.052 Uiso 1 1 calc R U
C17 C 0.62299(8) 0.55788(9) 0.7882(2) 0.0470(6) Uani 1 1 d . .
H17 H 0.6445 0.5855 0.7984 0.056 Uiso 1 1 calc R U
C18 C 0.62900(8) 0.52579(9) 0.8169(2) 0.0465(6) Uani 1 1 d . .
H18 H 0.6548 0.5314 0.8466 0.056 Uiso 1 1 calc R U
C19 C 0.59779(7) 0.48524(8) 0.8031(2) 0.0391(5) Uani 1 1 d . .
H19 H 0.6024 0.4633 0.8226 0.047 Uiso 1 1 calc R U
C20 C 0.47725(7) 0.42076(7) 0.82024(19) 0.0330(4) Uani 1 1 d . .
C21 C 0.43631(7) 0.40181(7) 0.7844(2) 0.0345(5) Uani 1 1 d . .
H21 H 0.4293 0.3903 0.7116 0.041 Uiso 1 1 calc R U
C22 C 0.40572(7) 0.39961(8) 0.8547(2) 0.0379(5) Uani 1 1 d . .
H22 H 0.3779 0.3863 0.8300 0.045 Uiso 1 1 calc R U
C23 C 0.41563(8) 0.41665(8) 0.9599(2) 0.0406(5) Uani 1 1 d . .
H23 H 0.3946 0.4147 1.0080 0.049 Uiso 1 1 calc R U
C24 C 0.45620(8) 0.43656(9) 0.9958(2) 0.0418(5) Uani 1 1 d . .
H24 H 0.4630 0.4488 1.0677 0.050 Uiso 1 1 calc R U
C25 C 0.48693(8) 0.43862(8) 0.92702(19) 0.0380(5) Uani 1 1 d . .
H25 H 0.5147 0.4522 0.9523 0.046 Uiso 1 1 calc R U
C26 C 0.46049(8) 0.35295(7) 0.2970(2) 0.0377(5) Uani 1 1 d . .
C27 C 0.44792(10) 0.36587(9) 0.2047(3) 0.0583(8) Uani 1 1 d . .
H27 H 0.4653 0.3926 0.1749 0.070 Uiso 1 1 calc R U
C28 C 0.40997(13) 0.34006(10) 0.1550(3) 0.0767(12) Uani 1 1 d . .
H28 H 0.4016 0.3493 0.0918 0.092 Uiso 1 1 calc R U
C29 C 0.38470(10) 0.30139(9) 0.1968(3) 0.0575(8) Uani 1 1 d . .
H29 H 0.3586 0.2841 0.1637 0.069 Uiso 1 1 calc R U
C30 C 0.39724(8) 0.28770(8) 0.2865(2) 0.0418(5) Uani 1 1 d . .
H30 H 0.3800 0.2607 0.3144 0.050 Uiso 1 1 calc R U
C31 C 0.43502(8) 0.31321(8) 0.3366(2) 0.0385(5) Uani 1 1 d . .
H31 H 0.4435 0.3035 0.3984 0.046 Uiso 1 1 calc R U
C32 C 0.53749(7) 0.42625(7) 0.26598(19) 0.0337(5) Uani 1 1 d . .
C33 C 0.56601(7) 0.42518(8) 0.1938(2) 0.0363(5) Uani 1 1 d . .
H33 H 0.5719 0.4034 0.1986 0.044 Uiso 1 1 calc R U
C34 C 0.58585(7) 0.45610(8) 0.1143(2) 0.0377(5) Uani 1 1 d . .
H34 H 0.6055 0.4554 0.0656 0.045 Uiso 1 1 calc R U
C35 C 0.57732(8) 0.48768(8) 0.1057(2) 0.0384(5) Uani 1 1 d . .
H35 H 0.5907 0.5084 0.0505 0.046 Uiso 1 1 calc R U
C36 C 0.54913(8) 0.48909(7) 0.1779(2) 0.0380(5) Uani 1 1 d . .
H36 H 0.5432 0.5109 0.1725 0.046 Uiso 1 1 calc R U
C37 C 0.52962(8) 0.45877(7) 0.25778(19) 0.0365(5) Uani 1 1 d . .
H37 H 0.5106 0.4601 0.3077 0.044 Uiso 1 1 calc R U
C38 C 0.48191(7) 0.43659(7) 0.51818(18) 0.0323(5) Uani 1 1 d . .
C39 C 0.46078(7) 0.36431(7) 0.57359(18) 0.0345(5) Uani 1 1 d . .

loop_
_atom_site_aniso_label
_atom_site_aniso_U_11
_atom_site_aniso_U_22
_atom_site_aniso_U_33
_atom_site_aniso_U_23
_atom_site_aniso_U_13
_atom_site_aniso_U_12
Mn1 0.02862(19) 0.02891(19) 0.0259(2) 0.00006(12) 0.00037(12) 0.01299(14)
P1 0.0287(3) 0.0330(3) 0.0267(3) -0.0002(2) -0.00151(19) 0.0147(2)
P2 0.0350(3) 0.0284(3) 0.0274(3) 0.00006(19) 0.0021(2) 0.0132(2)
O1 0.0418(9) 0.0505(10) 0.0435(10) 0.0069(8) 0.0031(7) 0.0284(8)
O2 0.0394(9) 0.0351(9) 0.0428(10) -0.0017(7) 0.0089(7) 0.0065(7)
N1 0.0356(10) 0.0336(9) 0.0334(10) 0.0009(7) 0.0012(7) 0.0190(8)
N2 0.0377(10) 0.0378(10) 0.0332(10) -0.0007(8) 0.0022(8) 0.0175(9)
C1 0.0320(11) 0.0343(11) 0.0338(11) 0.0013(9) -0.0038(8) 0.0154(9)
C2 0.0401(12) 0.0413(12) 0.0336(12) 0.0010(9) -0.0038(9) 0.0183(10)
C3 0.0476(14) 0.0465(14) 0.0387(13) 0.0059(10) -0.0068(11) 0.0241(12)
C4 0.0434(13) 0.0384(13) 0.0491(14) 0.0061(10) -0.0062(11) 0.0211(11)
C5 0.0384(12) 0.0339(11) 0.0450(13) 0.0009(10) -0.0030(10) 0.0181(10)
C6 0.0313(11) 0.0305(11) 0.0363(12) 0.0029(9) -0.0016(9) 0.0130(9)
C7 0.0465(14) 0.0461(14) 0.0511(15) 0.0013(11) -0.0007(11) 0.0288(12)
C8 0.0368(12) 0.0321(11) 0.0462(14) 0.0041(10) 0.0067(10) 0.0165(10)
C9 0.0441(13) 0.0330(12) 0.0526(15) 0.0026(10) 0.0069(11) 0.0209(10)
C10 0.0470(14) 0.0303(11) 0.0504(15) -0.0014(10) 0.0097(11) 0.0183(10)
C11 0.0452(13) 0.0323(11) 0.0395(13) -0.0005(9) 0.0064(10) 0.0162(10)
C12 0.0376(11) 0.0266(10) 0.0368(12) 0.0027(8) 0.0070(9) 0.0138(9)
C13 0.0334(11) 0.0272(10) 0.0411(12) 0.0027(9) 0.0063(9) 0.0133(9)
C14 0.0301(10) 0.0368(11) 0.0291(10) -0.0019(8) 0.0018(8) 0.0144(9)
C15 0.0330(11) 0.0415(13) 0.0370(12) -0.0031(10) -0.0017(9) 0.0176(10)
C16 0.0459(14) 0.0364(12) 0.0433(13) -0.0040(10) 0.0038(11) 0.0172(11)
C17 0.0381(13) 0.0411(13) 0.0476(15) -0.0092(11) 0.0010(11) 0.0091(11)
C18 0.0314(12) 0.0536(15) 0.0458(14) -0.0091(12) -0.0045(10) 0.0146(11)
C19 0.0333(11) 0.0448(13) 0.0379(12) -0.0033(10) -0.0034(9) 0.0186(10)
C20 0.0330(11) 0.0356(11) 0.0305(11) 0.0026(8) 0.0007(8) 0.0173(9)
C21 0.0335(11) 0.0358(11) 0.0342(11) 0.0000(9) -0.0011(9) 0.0174(9)
C22 0.0325(11) 0.0377(12) 0.0429(13) 0.0041(10) 0.0026(9) 0.0173(10)
C23 0.0407(13) 0.0472(14) 0.0376(12) 0.0097(10) 0.0093(10) 0.0248(11)
C24 0.0472(14) 0.0524(14) 0.0295(11) 0.0040(10) 0.0014(10) 0.0276(12)
C25 0.0383(12) 0.0491(14) 0.0291(11) 0.0018(10) -0.0015(9) 0.0237(11)
C26 0.0424(13) 0.0324(11) 0.0326(11) -0.0025(9) -0.0026(9) 0.0145(10)
C27 0.0646(19) 0.0382(14) 0.0517(17) 0.0070(12) -0.0195(14) 0.0103(13)
C28 0.091(3) 0.0444(16) 0.067(2) 0.0090(15) -0.043(2) 0.0132(16)
C29 0.0555(17) 0.0419(14) 0.0579(18) -0.0020(12) -0.0248(14) 0.0113(13)
C30 0.0454(13) 0.0331(12) 0.0407(13) -0.0016(10) -0.0021(10) 0.0151(10)
C31 0.0405(12) 0.0373(12) 0.0344(12) 0.0010(9) 0.0013(9) 0.0170(10)
C32 0.0343(11) 0.0323(11) 0.0296(11) -0.0013(8) -0.0001(8) 0.0130(9)
C33 0.0371(12) 0.0388(12) 0.0319(11) -0.0005(9) 0.0006(9) 0.0181(10)
C34 0.0346(11) 0.0440(13) 0.0302(11) 0.0009(9) 0.0011(9) 0.0164(10)
C35 0.0373(12) 0.0384(12) 0.0317(11) 0.0057(9) 0.0045(9) 0.0132(10)
C36 0.0417(13) 0.0343(11) 0.0369(12) 0.0026(9) 0.0014(10) 0.0181(10)
C37 0.0407(12) 0.0365(12) 0.0311(11) 0.0010(9) 0.0041(9) 0.0184(10)
C38 0.0312(10) 0.0352(11) 0.0272(10) -0.0001(8) 0.0006(8) 0.0142(9)
C39 0.0401(12) 0.0345(11) 0.0272(10) -0.0006(8) 0.0002(9) 0.0175(10)

loop_
_atom_type_symbol
_atom_type_description
_atom_type_scat_dispersion_real
_atom_type_scat_dispersion_imag
_atom_type_scat_source
C C 0.0181 0.0091 'International Tables Vol C Tables 4.2.6.8 and 6.1.1.4'
H H 0.0000 0.0000 'International Tables Vol C Tables 4.2.6.8 and 6.1.1.4'
N N 0.0311 0.0180 'International Tables Vol C Tables 4.2.6.8 and 6.1.1.4'
O O 0.0492 0.0322 'International Tables Vol C Tables 4.2.6.8 and 6.1.1.4'
P P 0.2955 0.4335 'International Tables Vol C Tables 4.2.6.8 and 6.1.1.4'
Mn Mn -0.5299 2.8052 'International Tables Vol C Tables 4.2.6.8 and 6.1.1.4'

loop_
_geom_angle_atom_site_label_1
_geom_angle_atom_site_label_2
_geom_angle_atom_site_label_3
_geom_angle
C39 Mn1 C38 89.60(11)
C39 Mn1 N1 92.55(10)
C38 Mn1 N1 177.12(9)
C39 Mn1 N2 176.57(10)
C38 Mn1 N2 93.72(9)
N1 Mn1 N2 84.16(8)
C39 Mn1 P1 90.94(7)
C38 Mn1 P1 95.60(7)
N1 Mn1 P1 82.46(6)
N2 Mn1 P1 89.58(6)
C39 Mn1 P2 90.10(7)
C38 Mn1 P2 98.51(7)
N1 Mn1 P2 83.40(6)
N2 Mn1 P2 88.57(6)
P1 Mn1 P2 165.86(3)
C1 P1 C20 108.89(11)
C1 P1 C14 105.44(11)
C20 P1 C14 101.19(10)
C1 P1 Mn1 102.22(8)
C20 P1 Mn1 123.12(8)
C14 P1 Mn1 114.88(8)
C12 P2 C26 105.58(11)
C12 P2 C32 108.38(11)
C26 P2 C32 101.89(11)
C12 P2 Mn1 101.84(8)
C26 P2 Mn1 122.02(8)
C32 P2 Mn1 116.25(8)
C13 N1 C6 117.73(19)
C13 N1 Mn1 120.27(16)
C6 N1 Mn1 119.75(15)
Mn1 N2 H2A 109.5
Mn1 N2 H2B 109.5
H2A N2 H2B 109.5
Mn1 N2 H2C 109.5
H2A N2 H2C 109.5
H2B N2 H2C 109.5
C2 C1 C6 121.0(2)
C2 C1 P1 125.60(19)
C6 C1 P1 113.40(17)
C3 C2 C1 120.4(2)
C3 C2 H2 119.8
C1 C2 H2 119.8
C2 C3 C4 119.0(2)
C2 C3 H3 120.5
C4 C3 H3 120.5
C5 C4 C3 122.0(2)
C5 C4 H4 119.0
C3 C4 H4 119.0
C4 C5 C6 119.5(2)
C4 C5 C7 121.9(2)
C6 C5 C7 118.5(2)
N1 C6 C1 119.3(2)
N1 C6 C5 122.9(2)
C1 C6 C5 117.8(2)
C5 C7 C8 112.0(2)
C5 C7 H7A 109.2
C8 C7 H7A 109.2
C5 C7 H7B 109.2
C8 C7 H7B 109.2
H7A C7 H7B 107.9
C9 C8 C13 119.4(2)
C9 C8 C7 121.7(2)
C13 C8 C7 118.8(2)
C8 C9 C10 122.3(2)
C8 C9 H9 118.9
C10 C9 H9 118.9
C11 C10 C9 119.1(2)
C11 C10 H10 120.4
C9 C10 H10 120.4
C10 C11 C12 120.5(2)
C10 C11 H11 119.8
C12 C11 H11 119.8
C11 C12 C13 120.7(2)
C11 C12 P2 124.4(2)
C13 C12 P2 114.91(17)
N1 C13 C12 119.3(2)
N1 C13 C8 122.8(2)
C12 C13 C8 118.0(2)
C19 C14 C15 118.6(2)
C19 C14 P1 123.60(19)
C15 C14 P1 117.47(18)
C16 C15 C14 121.2(2)
C16 C15 H15 119.4
C14 C15 H15 119.4
C15 C16 C17 119.5(3)
C15 C16 H16 120.3
C17 C16 H16 120.3
C18 C17 C16 120.0(2)
C18 C17 H17 120.0
C16 C17 H17 120.0
C17 C18 C19 120.7(2)
C17 C18 H18 119.6
C19 C18 H18 119.6
C18 C19 C14 120.0(2)
C18 C19 H19 120.0
C14 C19 H19 120.0
C21 C20 C25 118.5(2)
C21 C20 P1 121.17(17)
C25 C20 P1 120.21(18)
C22 C21 C20 120.5(2)
C22 C21 H21 119.7
C20 C21 H21 119.7
C23 C22 C21 120.2(2)
C23 C22 H22 119.9
C21 C22 H22 119.9
C22 C23 C24 120.2(2)
C22 C23 H23 119.9
C24 C23 H23 119.9
C23 C24 C25 120.2(2)
C23 C24 H24 119.9
C25 C24 H24 119.9
C24 C25 C20 120.3(2)
C24 C25 H25 119.8
C20 C25 H25 119.8
C27 C26 C31 118.5(2)
C27 C26 P2 122.5(2)
C31 C26 P2 119.02(19)
C26 C27 C28 120.5(3)
C26 C27 H27 119.7
C28 C27 H27 119.7
C29 C28 C27 120.3(3)
C29 C28 H28 119.8
C27 C28 H28 119.8
C28 C29 C30 119.8(3)
C28 C29 H29 120.1
C30 C29 H29 120.1
C29 C30 C31 120.2(2)
C29 C30 H30 119.9
C31 C30 H30 119.9
C30 C31 C26 120.6(2)
C30 C31 H31 119.7
C26 C31 H31 119.7
C33 C32 C37 118.9(2)
C33 C32 P2 124.04(18)
C37 C32 P2 117.05(18)
C32 C33 C34 119.9(2)
C32 C33 H33 120.0
C34 C33 H33 120.0
C35 C34 C33 120.7(2)
C35 C34 H34 119.7
C33 C34 H34 119.7
C34 C35 C36 119.7(2)
C34 C35 H35 120.2
C36 C35 H35 120.2
C37 C36 C35 120.0(2)
C37 C36 H36 120.0
C35 C36 H36 120.0
C36 C37 C32 120.8(2)
C36 C37 H37 119.6
C32 C37 H37 119.6
O1 C38 Mn1 177.5(2)
O2 C39 Mn1 178.7(2)

loop_
_geom_bond_atom_site_label_1
_geom_bond_atom_site_label_2
_geom_bond_distance
Mn1 C39 1.775(2)
Mn1 C38 1.778(2)
Mn1 N1 2.0713(19)
Mn1 N2 2.134(2)
Mn1 P1 2.2436(6)
Mn1 P2 2.2559(6)
P1 C1 1.803(2)
P1 C20 1.830(2)
P1 C14 1.831(2)
P2 C12 1.808(2)
P2 C26 1.827(3)
P2 C32 1.837(2)
O1 C38 1.163(3)
O2 C39 1.161(3)
N1 C13 1.383(3)
N1 C6 1.389(3)
N2 H2A 0.9100
N2 H2B 0.9100
N2 H2C 0.9100
C1 C2 1.404(3)
C1 C6 1.410(3)
C2 C3 1.379(4)
C2 H2 0.9500
C3 C4 1.394(4)
C3 H3 0.9500
C4 C5 1.387(4)
C4 H4 0.9500
C5 C6 1.421(3)
C5 C7 1.497(4)
C7 C8 1.503(4)
C7 H7A 0.9900
C7 H7B 0.9900
C8 C9 1.377(4)
C8 C13 1.427(3)
C9 C10 1.391(4)
C9 H9 0.9500
C10 C11 1.378(4)
C10 H10 0.9500
C11 C12 1.402(3)
C11 H11 0.9500
C12 C13 1.411(3)
C14 C19 1.391(3)
C14 C15 1.397(3)
C15 C16 1.381(4)
C15 H15 0.9500
C16 C17 1.389(4)
C16 H16 0.9500
C17 C18 1.375(4)
C17 H17 0.9500
C18 C19 1.389(4)
C18 H18 0.9500
C19 H19 0.9500
C20 C21 1.398(3)
C20 C25 1.405(3)
C21 C22 1.391(3)
C21 H21 0.9500
C22 C23 1.378(4)
C22 H22 0.9500
C23 C24 1.386(4)
C23 H23 0.9500
C24 C25 1.387(3)
C24 H24 0.9500
C25 H25 0.9500
C26 C27 1.382(4)
C26 C31 1.391(3)
C27 C28 1.393(4)
C27 H27 0.9500
C28 C29 1.370(4)
C28 H28 0.9500
C29 C30 1.372(4)
C29 H29 0.9500
C30 C31 1.388(4)
C30 H30 0.9500
C31 H31 0.9500
C32 C33 1.392(3)
C32 C37 1.394(3)
C33 C34 1.394(3)
C33 H33 0.9500
C34 C35 1.376(4)
C34 H34 0.9500
C35 C36 1.388(3)
C35 H35 0.9500
C36 C37 1.383(3)
C36 H36 0.9500
C37 H37 0.9500

loop_
_geom_torsion_atom_site_label_1
_geom_torsion_atom_site_label_2
_geom_torsion_atom_site_label_3
_geom_torsion_atom_site_label_4
_geom_torsion
C20 P1 C1 C2 -35.1(2)
C14 P1 C1 C2 72.8(2)
Mn1 P1 C1 C2 -166.8(2)
C20 P1 C1 C6 147.41(17)
C14 P1 C1 C6 -104.70(18)
Mn1 P1 C1 C6 15.73(18)
C6 C1 C2 C3 0.0(4)
P1 C1 C2 C3 -177.3(2)
C1 C2 C3 C4 3.1(4)
C2 C3 C4 C5 -1.1(4)
C3 C4 C5 C6 -4.0(4)
C3 C4 C5 C7 171.2(3)
C13 N1 C6 C1 -169.2(2)
Mn1 N1 C6 C1 -6.2(3)
C13 N1 C6 C5 10.4(3)
Mn1 N1 C6 C5 173.39(18)
C2 C1 C6 N1 174.6(2)
P1 C1 C6 N1 -7.7(3)
C2 C1 C6 C5 -5.0(3)
P1 C1 C6 C5 172.63(17)
C4 C5 C6 N1 -172.7(2)
C7 C5 C6 N1 11.9(4)
C4 C5 C6 C1 6.9(3)
C7 C5 C6 C1 -168.5(2)
C4 C5 C7 C8 156.2(2)
C6 C5 C7 C8 -28.5(3)
C5 C7 C8 C9 -158.0(2)
C5 C7 C8 C13 25.3(3)
C13 C8 C9 C10 -0.5(4)
C7 C8 C9 C10 -177.2(2)
C8 C9 C10 C11 0.8(4)
C9 C10 C11 C12 0.6(4)
C10 C11 C12 C13 -2.3(4)
C10 C11 C12 P2 178.89(19)
C26 P2 C12 C11 45.6(2)
C32 P2 C12 C11 -62.9(2)
Mn1 P2 C12 C11 173.99(19)
C26 P2 C12 C13 -133.21(18)
C32 P2 C12 C13 118.25(18)
Mn1 P2 C12 C13 -4.84(18)
C6 N1 C13 C12 165.5(2)
Mn1 N1 C13 C12 2.6(3)
C6 N1 C13 C8 -13.9(3)
Mn1 N1 C13 C8 -176.83(17)
C11 C12 C13 N1 -176.9(2)
P2 C12 C13 N1 2.0(3)
C11 C12 C13 C8 2.6(3)
P2 C12 C13 C8 -178.53(17)
C9 C8 C13 N1 178.3(2)
C7 C8 C13 N1 -5.0(3)
C9 C8 C13 C12 -1.2(3)
C7 C8 C13 C12 175.6(2)
C1 P1 C14 C19 6.7(2)
C20 P1 C14 C19 120.1(2)
Mn1 P1 C14 C19 -105.0(2)
C1 P1 C14 C15 -179.49(18)
C20 P1 C14 C15 -66.1(2)
Mn1 P1 C14 C15 68.79(19)
C19 C14 C15 C16 -0.7(4)
P1 C14 C15 C16 -174.8(2)
C14 C15 C16 C17 -0.3(4)
C15 C16 C17 C18 0.8(4)
C16 C17 C18 C19 -0.4(4)
C17 C18 C19 C14 -0.6(4)
C15 C14 C19 C18 1.1(4)
P1 C14 C19 C18 174.8(2)
C1 P1 C20 C21 -109.3(2)
C14 P1 C20 C21 140.0(2)
Mn1 P1 C20 C21 10.1(2)
C1 P1 C20 C25 73.8(2)
C14 P1 C20 C25 -36.9(2)
Mn1 P1 C20 C25 -166.80(16)
C25 C20 C21 C22 -2.0(3)
P1 C20 C21 C22 -178.95(18)
C20 C21 C22 C23 0.9(4)
C21 C22 C23 C24 0.9(4)
C22 C23 C24 C25 -1.5(4)
C23 C24 C25 C20 0.4(4)
C21 C20 C25 C24 1.4(4)
P1 C20 C25 C24 178.4(2)
C12 P2 C26 C27 -133.4(3)
C32 P2 C26 C27 -20.3(3)
Mn1 P2 C26 C27 111.4(3)
C12 P2 C26 C31 48.8(2)
C32 P2 C26 C31 161.9(2)
Mn1 P2 C26 C31 -66.4(2)
C31 C26 C27 C28 2.0(5)
P2 C26 C27 C28 -175.8(3)
C26 C27 C28 C29 -0.3(7)
C27 C28 C29 C30 -1.5(6)
C28 C29 C30 C31 1.5(5)
C29 C30 C31 C26 0.3(4)
C27 C26 C31 C30 -2.1(4)
P2 C26 C31 C30 175.8(2)
C12 P2 C32 C33 16.5(2)
C26 P2 C32 C33 -94.5(2)
Mn1 P2 C32 C33 130.40(18)
C12 P2 C32 C37 -164.68(18)
C26 P2 C32 C37 84.3(2)
Mn1 P2 C32 C37 -50.8(2)
C37 C32 C33 C34 -0.6(3)
P2 C32 C33 C34 178.19(18)
C32 C33 C34 C35 -0.5(4)
C33 C34 C35 C36 1.0(4)
C34 C35 C36 C37 -0.3(4)
C35 C36 C37 C32 -0.8(4)
C33 C32 C37 C36 1.3(4)
P2 C32 C37 C36 -177.60(19)
